data_4024607
loop_
_publ_author_name
'Carlos Saavedra'
'Rosendo Hern\'andez'
'Alicia Boto'
'Eleuterio \'Alvarez'

_publ_section_title
;
Catalytic, One-Pot Synthesis of \b-Amino Acids from \a-Amino Acids.
Preparation of \a,\b-Peptide Derivatives
;
_journal_name_full 'Journal of Organic Chemistry'
_journal_page_first 4655
_journal_page_last 4665
_journal_paper_doi 10.1021/jo9004487
_journal_volume 74
_journal_year 2009
_chemical_absolute_configuration syn
_chemical_formula_moiety 'C29 H32 N2 O4'
_chemical_formula_sum 'C29 H32 N2 O4'
_chemical_formula_weight 472.57
_chemical_name_systematic
; 
 ? 
;
_space_group_IT_number 4
_symmetry_cell_setting monoclinic
_symmetry_space_group_name_Hall 'P 2yb'
_symmetry_space_group_name_H-M 'P 1 21 1'
_atom_sites_solution_hydrogens geom
_atom_sites_solution_primary direct
_atom_sites_solution_secondary difmap
_audit_creation_method SHELXL-97
_cell_angle_alpha 90.00
_cell_angle_beta 108.4120(10)
_cell_angle_gamma 90.00
_cell_formula_units_Z 2
_cell_length_a 15.304(2)
_cell_length_b 5.7408(7)
_cell_length_c 15.6163(19)
_cell_measurement_reflns_used 5728
_cell_measurement_temperature 173(2)
_cell_measurement_theta_max 24.06
_cell_measurement_theta_min 2.70
_cell_volume 1301.7(3)
_computing_cell_refinement 'Bruker (2006). APEX 2. Version 2.1.'
_computing_data_collection 'Bruker (2006). APEX 2. Version 2.1.'
_computing_data_reduction 'Bruker (2006). APEX 2. Version 2.1.'
_computing_molecular_graphics 'XP, SHELXTL v. 6.14 (Bruker, 2003)'
_computing_publication_material 'XCIF, SHELXTL v. 6.14 (Bruker, 2003)'
_computing_structure_refinement 'XL, SHELXTL v. 6.14 (Bruker, 2003)'
_computing_structure_solution 'Bruker (2006). APEX 2. Version 2.1.'
_diffrn_ambient_temperature 173(2)
_diffrn_detector_area_resol_mean 8.26
_diffrn_measured_fraction_theta_full 0.995
_diffrn_measured_fraction_theta_max 0.995
_diffrn_measurement_device_type
; 
 Bruker-Nonius X8kappa APEX II CCD area detector' 
;
_diffrn_measurement_method 'phi and omega scans with narrow frames'
_diffrn_radiation_monochromator graphite
_diffrn_radiation_source 'fine-focus sealed tube'
_diffrn_radiation_type MoK\a
_diffrn_radiation_wavelength 0.71073
_diffrn_reflns_av_R_equivalents 0.0350
_diffrn_reflns_av_sigmaI/netI 0.0176
_diffrn_reflns_limit_h_max 19
_diffrn_reflns_limit_h_min -19
_diffrn_reflns_limit_k_max 6
_diffrn_reflns_limit_k_min -7
_diffrn_reflns_limit_l_max 19
_diffrn_reflns_limit_l_min -19
_diffrn_reflns_number 22707
_diffrn_reflns_theta_full 26.29
_diffrn_reflns_theta_max 26.29
_diffrn_reflns_theta_min 1.62
_diffrn_standards_decay_% 0
_exptl_absorpt_coefficient_mu 0.080
_exptl_absorpt_correction_T_max 0.9857
_exptl_absorpt_correction_T_min 0.9709
_exptl_absorpt_correction_type multi-scan
_exptl_absorpt_process_details
; 
 SADABS, Bruker (2006). APEX 2. Version 2.1. Bruker Analytical 
 X-ray Solutions, Madison, Wisconsin, USA. 
;
_exptl_crystal_colour colourless
_exptl_crystal_density_diffrn 1.206
_exptl_crystal_density_method 'not measured'
_exptl_crystal_description plate
_exptl_crystal_F_000 504
_exptl_crystal_size_max 0.37
_exptl_crystal_size_mid 0.31
_exptl_crystal_size_min 0.18
_refine_diff_density_max 0.396
_refine_diff_density_min -0.219
_refine_diff_density_rms 0.061
_refine_ls_extinction_method none
_refine_ls_goodness_of_fit_ref 1.044
_refine_ls_hydrogen_treatment constr
_refine_ls_matrix_type full
_refine_ls_number_parameters 319
_refine_ls_number_reflns 2901
_refine_ls_number_restraints 3
_refine_ls_restrained_S_all 1.045
_refine_ls_R_factor_all 0.0679
_refine_ls_R_factor_gt 0.0576
_refine_ls_shift/su_max 0.000
_refine_ls_shift/su_mean 0.000
_refine_ls_structure_factor_coef Fsqd
_refine_ls_weighting_details 'calc w=1/[\s^2^(Fo^2^)+(0.1312P)^2^+1.5848P] where P=(Fo^2^+2Fc^2^)/3'
_refine_ls_weighting_scheme calc
_refine_ls_wR_factor_gt 0.1543
_refine_ls_wR_factor_ref 0.1655
_reflns_number_gt 2374
_reflns_number_total 2901
_reflns_threshold_expression >2sigma(I)
_cod_data_source_file jo9004487_si_006.cif
_cod_data_source_block 83
_cod_depositor_comments
;
The following automatic conversions were performed:
'_symmetry_cell_setting' value 'Monoclinic' changed to 'monoclinic'
according to '/home/saulius/struct/CIF-dictionaries/cif_core.dic'
dictionary named 'cif_core.dic' version 2.4.1 from 2010-06-29.

Automatic conversion script
Id: cif_fix_enum 1527 2010-12-29 10:47:43Z saulius 
;
_cod_original_sg_symbol_H-M P2(1)
_cod_database_code 4024607

loop_
_symmetry_equiv_pos_as_xyz
'x, y, z'
'-x, y+1/2, -z'

loop_
_atom_site_label
_atom_site_type_symbol
_atom_site_fract_x
_atom_site_fract_y
_atom_site_fract_z
_atom_site_U_iso_or_equiv
_atom_site_adp_type
_atom_site_occupancy
_atom_site_symmetry_multiplicity
_atom_site_calc_flag
_atom_site_refinement_flags
_atom_site_disorder_assembly
_atom_site_disorder_group
O1 O 0.6189(3) 0.6507(9) 0.2732(4) 0.0759(14) Uani 1 1 d U . .
O2 O 0.5603(3) 0.9993(7) 0.2788(3) 0.0714(13) Uani 1 1 d U . .
O3 O 0.0575(5) 0.581(3) 0.1925(5) 0.151(4) Uani 1 1 d U . .
O1' O 0.2673(3) 1.1727(17) 0.1858(4) 0.104(2) Uani 1 1 d U . .
N1 N 0.2957(3) 0.7730(17) 0.1863(3) 0.089(2) Uani 1 1 d DU . .
H1N H 0.2705 0.6268 0.1614 0.107 Uiso 1 1 d RD . .
N2 N 0.0828(3) 0.966(3) 0.1690(3) 0.149(4) Uani 1 1 d DU . .
H2N H 0.0622 1.1145 0.1667 0.179 Uiso 1 1 d RD . .
C1 C 0.5542(4) 0.7785(10) 0.2519(4) 0.0485(12) Uani 1 1 d U . .
C2 C 0.4594(4) 0.7215(10) 0.1914(4) 0.0508(12) Uani 1 1 d U . .
C3 C 0.3905(3) 0.7896(14) 0.2432(3) 0.0612(16) Uani 1 1 d U . .
H3 H 0.4026 0.9555 0.2629 0.073 Uiso 1 1 calc R . .
C4 C 0.4048(4) 0.6388(16) 0.3290(4) 0.0730(19) Uani 1 1 d U . .
H4A H 0.3835 0.4778 0.3114 0.088 Uiso 1 1 calc R . .
H4B H 0.4711 0.6330 0.3641 0.088 Uiso 1 1 calc R . .
C5 C 0.3512(4) 0.742(2) 0.3865(4) 0.096(3) Uani 1 1 d U . .
C6 C 0.2646(5) 0.645(3) 0.3815(4) 0.140(4) Uani 1 1 d U . .
H6 H 0.2425 0.5120 0.3448 0.169 Uiso 1 1 calc R . .
C7 C 0.2127(6) 0.742(4) 0.4296(6) 0.182(6) Uani 1 1 d U . .
H7 H 0.1560 0.6725 0.4286 0.218 Uiso 1 1 calc R . .
C8 C 0.2452(9) 0.951(4) 0.4819(6) 0.190(6) Uani 1 1 d U . .
H8 H 0.2078 1.0260 0.5119 0.228 Uiso 1 1 calc R . .
C9 C 0.3310(8) 1.042(4) 0.4880(5) 0.160(5) Uani 1 1 d U . .
H9 H 0.3542 1.1727 0.5254 0.192 Uiso 1 1 calc R . .
C10 C 0.3833(6) 0.939(3) 0.4390(5) 0.115(3) Uani 1 1 d U . .
H10 H 0.4411 1.0040 0.4416 0.138 Uiso 1 1 calc R . .
C11 C 0.4553(7) 0.4613(12) 0.1670(6) 0.085(2) Uani 1 1 d U . .
H11A H 0.4963 0.4304 0.1312 0.128 Uiso 1 1 calc R . .
H11B H 0.3921 0.4192 0.1319 0.128 Uiso 1 1 calc R . .
H11C H 0.4749 0.3683 0.2225 0.128 Uiso 1 1 calc R . .
C12 C 0.4371(4) 0.8648(11) 0.1040(4) 0.0562(14) Uani 1 1 d U . .
H12A H 0.4337 1.0303 0.1180 0.084 Uiso 1 1 calc R . .
H12B H 0.3779 0.8142 0.0620 0.084 Uiso 1 1 calc R . .
H12C H 0.4856 0.8414 0.0762 0.084 Uiso 1 1 calc R . .
C13 C 0.6495(5) 1.0751(15) 0.3354(6) 0.094(3) Uani 1 1 d U . .
H13A H 0.6660 0.9909 0.3929 0.141 Uiso 1 1 calc R . .
H13B H 0.6478 1.2427 0.3467 0.141 Uiso 1 1 calc R . .
H13C H 0.6955 1.0433 0.3052 0.141 Uiso 1 1 calc R . .
C14 C 0.0503(6) 0.776(4) 0.2093(6) 0.134(4) Uani 1 1 d U . .
C15 C -0.0022(4) 0.869(3) 0.2713(4) 0.118(3) Uani 1 1 d U . .
C16 C -0.0708(4) 0.717(3) 0.2801(4) 0.109(3) Uani 1 1 d U . .
H16 H -0.0830 0.5749 0.2473 0.130 Uiso 1 1 calc R . .
C17 C -0.1202(5) 0.776(2) 0.3365(5) 0.099(3) Uani 1 1 d U . .
H17 H -0.1698 0.6811 0.3395 0.118 Uiso 1 1 calc R . .
C18 C -0.0982(5) 0.969(2) 0.3873(4) 0.094(3) Uani 1 1 d U . .
H18 H -0.1305 1.0025 0.4288 0.113 Uiso 1 1 calc R . .
C19 C -0.0287(5) 1.124(3) 0.3812(5) 0.123(4) Uani 1 1 d U . .
H19 H -0.0147 1.2615 0.4168 0.148 Uiso 1 1 calc R . .
C20 C 0.0184(5) 1.067(3) 0.3211(5) 0.131(4) Uani 1 1 d U . .
H20 H 0.0653 1.1676 0.3149 0.157 Uiso 1 1 calc R . .
C1' C 0.2396(4) 0.976(2) 0.1664(4) 0.089(3) Uani 1 1 d U . .
C2' C 0.1421(4) 0.909(3) 0.1121(3) 0.124(4) Uani 1 1 d U . .
H2' H 0.1379 0.7396 0.0959 0.149 Uiso 1 1 calc R . .
C3' C 0.1095(4) 1.064(3) 0.0262(4) 0.147(5) Uani 1 1 d U . .
H3'1 H 0.0436 1.0343 -0.0064 0.177 Uiso 1 1 calc R . .
H3'2 H 0.1169 1.2304 0.0433 0.177 Uiso 1 1 calc R . .
C4' C 0.1678(4) 1.005(3) -0.0346(4) 0.107(3) Uani 1 1 d U . .
C5' C 0.1569(5) 0.804(2) -0.0818(5) 0.108(3) Uani 1 1 d U . .
H5' H 0.1113 0.6961 -0.0781 0.130 Uiso 1 1 calc R . .
C6' C 0.2119(5) 0.7526(18) -0.1366(4) 0.090(2) Uani 1 1 d U . .
H6' H 0.2041 0.6099 -0.1690 0.108 Uiso 1 1 calc R . .
C7' C 0.2773(4) 0.9114(14) -0.1427(4) 0.0677(17) Uani 1 1 d U . .
H7' H 0.3151 0.8789 -0.1791 0.081 Uiso 1 1 calc R . .
C8' C 0.2870(5) 1.1151(16) -0.0960(4) 0.0734(18) Uani 1 1 d U . .
H8' H 0.3313 1.2263 -0.1005 0.088 Uiso 1 1 calc R . .
C9' C 0.2327(5) 1.161(2) -0.0422(4) 0.085(2) Uani 1 1 d U . .
H9' H 0.2405 1.3034 -0.0098 0.102 Uiso 1 1 calc R . .

loop_
_atom_site_aniso_label
_atom_site_aniso_U_11
_atom_site_aniso_U_22
_atom_site_aniso_U_33
_atom_site_aniso_U_23
_atom_site_aniso_U_13
_atom_site_aniso_U_12
O1 0.069(3) 0.065(3) 0.102(3) 0.005(3) 0.039(2) 0.029(2)
O2 0.056(2) 0.032(2) 0.108(3) 0.000(2) 0.001(2) 0.0019(18)
O3 0.054(3) 0.356(12) 0.048(3) -0.009(6) 0.024(2) -0.037(7)
O1' 0.045(3) 0.198(6) 0.069(3) 0.045(4) 0.019(2) 0.018(4)
N1 0.042(2) 0.181(6) 0.044(2) 0.005(4) 0.0131(19) -0.023(3)
N2 0.041(2) 0.363(12) 0.050(3) 0.049(6) 0.025(2) -0.005(6)
C1 0.054(3) 0.036(3) 0.066(3) 0.009(2) 0.034(2) 0.006(2)
C2 0.059(3) 0.035(3) 0.065(3) -0.004(2) 0.029(2) -0.008(2)
C3 0.045(2) 0.094(5) 0.046(2) -0.002(3) 0.017(2) -0.011(3)
C4 0.054(3) 0.106(6) 0.056(3) 0.015(3) 0.012(2) -0.019(4)
C5 0.056(3) 0.191(8) 0.039(3) 0.026(4) 0.012(2) 0.003(5)
C6 0.058(3) 0.315(13) 0.045(3) 0.045(6) 0.010(3) -0.009(6)
C7 0.073(5) 0.425(17) 0.055(4) 0.076(7) 0.030(4) 0.039(8)
C8 0.122(6) 0.399(17) 0.059(4) 0.060(7) 0.043(5) 0.127(10)
C9 0.147(7) 0.275(13) 0.059(4) 0.017(7) 0.033(5) 0.102(8)
C10 0.089(5) 0.204(10) 0.048(3) -0.001(5) 0.016(3) 0.037(6)
C11 0.127(6) 0.038(3) 0.090(5) -0.010(3) 0.032(5) -0.012(4)
C12 0.076(4) 0.045(3) 0.059(3) -0.011(2) 0.038(3) -0.006(3)
C13 0.069(4) 0.073(5) 0.114(6) 0.023(5) -0.007(4) -0.022(4)
C14 0.025(3) 0.343(12) 0.031(3) 0.024(6) 0.005(2) -0.021(7)
C15 0.028(2) 0.290(10) 0.032(2) 0.041(4) 0.004(2) -0.005(5)
C16 0.040(3) 0.239(10) 0.055(3) 0.011(5) 0.025(2) 0.003(5)
C17 0.054(3) 0.188(9) 0.064(4) 0.015(5) 0.034(3) 0.003(5)
C18 0.063(4) 0.174(8) 0.049(3) 0.030(4) 0.025(3) -0.002(5)
C19 0.071(4) 0.243(11) 0.053(3) 0.021(6) 0.014(3) -0.035(6)
C20 0.058(4) 0.288(11) 0.043(3) 0.034(5) 0.009(3) -0.044(6)
C1' 0.032(3) 0.199(8) 0.038(3) 0.034(5) 0.016(2) -0.016(4)
C2' 0.037(3) 0.307(12) 0.032(2) 0.028(5) 0.017(2) -0.003(5)
C3' 0.043(3) 0.253(15) 0.042(3) 0.040(6) 0.023(2) 0.004(6)
C4' 0.045(3) 0.240(9) 0.037(3) 0.031(4) 0.013(2) -0.001(5)
C5' 0.060(4) 0.203(8) 0.050(3) 0.051(4) 0.002(3) -0.045(5)
C6' 0.093(5) 0.114(6) 0.054(3) 0.025(4) 0.010(3) -0.024(5)
C7' 0.068(3) 0.090(5) 0.054(3) 0.016(3) 0.032(3) 0.000(3)
C8' 0.082(4) 0.091(5) 0.061(3) 0.013(4) 0.043(3) 0.000(4)
C9' 0.076(4) 0.136(6) 0.056(3) 0.015(4) 0.039(3) 0.017(4)

loop_
_atom_type_symbol
_atom_type_description
_atom_type_scat_dispersion_real
_atom_type_scat_dispersion_imag
_atom_type_scat_source
C C 0.0033 0.0000 'International Tables Vol C Tables 4.2.6.8 and 6.1.1.4'
H H 0.0000 0.0000 'International Tables Vol C Tables 4.2.6.8 and 6.1.1.4'
N N 0.0061 0.0000 'International Tables Vol C Tables 4.2.6.8 and 6.1.1.4'
O O 0.0106 0.0000 'International Tables Vol C Tables 4.2.6.8 and 6.1.1.4'

loop_
_geom_angle_atom_site_label_1
_geom_angle_atom_site_label_2
_geom_angle_atom_site_label_3
_geom_angle
_geom_angle_site_symmetry_1
_geom_angle_site_symmetry_3
_geom_angle_publ_flag
C1 O2 C13 116.2(6) . . ?
C1' N1 C3 120.0(8) . . ?
C1' N1 H1N 119.6 . . ?
C3 N1 H1N 120.4 . . ?
C14 N2 C2' 117.2(14) . . ?
C14 N2 H2N 124.8 . . ?
C2' N2 H2N 117.0 . . ?
O1 C1 O2 121.9(6) . . ?
O1 C1 C2 126.6(6) . . ?
O2 C1 C2 111.5(5) . . ?
C1 C2 C12 110.0(4) . . ?
C1 C2 C11 108.9(6) . . ?
C12 C2 C11 108.7(5) . . ?
C1 C2 C3 107.2(4) . . ?
C12 C2 C3 109.2(5) . . ?
C11 C2 C3 112.8(6) . . ?
N1 C3 C4 109.6(5) . . ?
N1 C3 C2 111.9(5) . . ?
C4 C3 C2 111.9(6) . . ?
N1 C3 H3 107.8 . . ?
C4 C3 H3 107.8 . . ?
C2 C3 H3 107.8 . . ?
C5 C4 C3 109.8(7) . . ?
C5 C4 H4A 109.7 . . ?
C3 C4 H4A 109.7 . . ?
C5 C4 H4B 109.7 . . ?
C3 C4 H4B 109.7 . . ?
H4A C4 H4B 108.2 . . ?
C10 C5 C6 120.2(9) . . ?
C10 C5 C4 120.7(7) . . ?
C6 C5 C4 119.0(10) . . ?
C7 C6 C5 120.2(15) . . ?
C7 C6 H6 119.9 . . ?
C5 C6 H6 119.9 . . ?
C6 C7 C8 119.3(12) . . ?
C6 C7 H7 120.3 . . ?
C8 C7 H7 120.3 . . ?
C9 C8 C7 119.9(12) . . ?
C9 C8 H8 120.1 . . ?
C7 C8 H8 120.1 . . ?
C8 C9 C10 119.7(16) . . ?
C8 C9 H9 120.1 . . ?
C10 C9 H9 120.1 . . ?
C5 C10 C9 120.5(12) . . ?
C5 C10 H10 119.7 . . ?
C9 C10 H10 119.7 . . ?
C2 C11 H11A 109.5 . . ?
C2 C11 H11B 109.5 . . ?
H11A C11 H11B 109.5 . . ?
C2 C11 H11C 109.5 . . ?
H11A C11 H11C 109.5 . . ?
H11B C11 H11C 109.5 . . ?
C2 C12 H12A 109.5 . . ?
C2 C12 H12B 109.5 . . ?
H12A C12 H12B 109.5 . . ?
C2 C12 H12C 109.5 . . ?
H12A C12 H12C 109.5 . . ?
H12B C12 H12C 109.5 . . ?
O2 C13 H13A 109.5 . . ?
O2 C13 H13B 109.5 . . ?
H13A C13 H13B 109.5 . . ?
O2 C13 H13C 109.5 . . ?
H13A C13 H13C 109.5 . . ?
H13B C13 H13C 109.5 . . ?
O3 C14 N2 124.4(11) . . ?
O3 C14 C15 125.6(13) . . ?
N2 C14 C15 109.8(15) . . ?
C20 C15 C16 120.6(8) . . ?
C20 C15 C14 125.4(9) . . ?
C16 C15 C14 113.8(13) . . ?
C17 C16 C15 119.3(12) . . ?
C17 C16 H16 120.4 . . ?
C15 C16 H16 120.4 . . ?
C18 C17 C16 120.0(9) . . ?
C18 C17 H17 120.0 . . ?
C16 C17 H17 120.0 . . ?
C17 C18 C19 122.2(8) . . ?
C17 C18 H18 118.9 . . ?
C19 C18 H18 118.9 . . ?
C20 C19 C18 117.4(13) . . ?
C20 C19 H19 121.3 . . ?
C18 C19 H19 121.3 . . ?
C15 C20 C19 120.5(10) . . ?
C15 C20 H20 119.8 . . ?
C19 C20 H20 119.8 . . ?
O1' C1' N1 124.8(6) . . ?
O1' C1' C2' 125.6(11) . . ?
N1 C1' C2' 109.5(11) . . ?
N2 C2' C1' 106.6(7) . . ?
N2 C2' C3' 107.3(9) . . ?
C1' C2' C3' 109.2(9) . . ?
N2 C2' H2' 111.2 . . ?
C1' C2' H2' 111.2 . . ?
C3' C2' H2' 111.2 . . ?
C4' C3' C2' 108.5(9) . . ?
C4' C3' H3'1 110.0 . . ?
C2' C3' H3'1 110.0 . . ?
C4' C3' H3'2 110.0 . . ?
C2' C3' H3'2 110.0 . . ?
H3'1 C3' H3'2 108.4 . . ?
C5' C4' C9' 118.6(7) . . ?
C5' C4' C3' 122.1(10) . . ?
C9' C4' C3' 119.3(12) . . ?
C4' C5' C6' 121.2(8) . . ?
C4' C5' H5' 119.4 . . ?
C6' C5' H5' 119.4 . . ?
C7' C6' C5' 119.2(9) . . ?
C7' C6' H6' 120.4 . . ?
C5' C6' H6' 120.4 . . ?
C8' C7' C6' 119.4(6) . . ?
C8' C7' H7' 120.3 . . ?
C6' C7' H7' 120.3 . . ?
C7' C8' C9' 120.3(8) . . ?
C7' C8' H8' 119.9 . . ?
C9' C8' H8' 119.9 . . ?
C4' C9' C8' 121.4(10) . . ?
C4' C9' H9' 119.3 . . ?
C8' C9' H9' 119.3 . . ?

loop_
_geom_bond_atom_site_label_1
_geom_bond_atom_site_label_2
_geom_bond_distance
_geom_bond_site_symmetry_2
_geom_bond_publ_flag
O1 C1 1.193(7) . ?
O2 C1 1.329(7) . ?
O2 C13 1.439(8) . ?
O3 C14 1.17(2) . ?
O1' C1' 1.213(14) . ?
N1 C1' 1.421(14) . ?
N1 C3 1.446(7) . ?
N1 H1N 0.9533 . ?
N2 C14 1.42(2) . ?
N2 C2' 1.493(9) . ?
N2 H2N 0.9056 . ?
C1 C2 1.497(8) . ?
C2 C12 1.536(8) . ?
C2 C11 1.538(9) . ?
C2 C3 1.569(8) . ?
C3 C4 1.551(9) . ?
C3 H3 1.0000 . ?
C4 C5 1.516(11) . ?
C4 H4A 0.9900 . ?
C4 H4B 0.9900 . ?
C5 C10 1.390(16) . ?
C5 C6 1.416(12) . ?
C6 C7 1.373(17) . ?
C6 H6 0.9500 . ?
C7 C8 1.45(3) . ?
C7 H7 0.9500 . ?
C8 C9 1.39(2) . ?
C8 H8 0.9500 . ?
C9 C10 1.400(13) . ?
C9 H9 0.9500 . ?
C10 H10 0.9500 . ?
C11 H11A 0.9800 . ?
C11 H11B 0.9800 . ?
C11 H11C 0.9800 . ?
C12 H12A 0.9800 . ?
C12 H12B 0.9800 . ?
C12 H12C 0.9800 . ?
C13 H13A 0.9800 . ?
C13 H13B 0.9800 . ?
C13 H13C 0.9800 . ?
C14 C15 1.535(15) . ?
C15 C20 1.358(19) . ?
C15 C16 1.405(14) . ?
C16 C17 1.371(10) . ?
C16 H16 0.9500 . ?
C17 C18 1.341(14) . ?
C17 H17 0.9500 . ?
C18 C19 1.413(14) . ?
C18 H18 0.9500 . ?
C19 C20 1.391(12) . ?
C19 H19 0.9500 . ?
C20 H20 0.9500 . ?
C1' C2' 1.515(9) . ?
C2' C3' 1.555(14) . ?
C2' H2' 1.0000 . ?
C3' C4' 1.532(10) . ?
C3' H3'1 0.9900 . ?
C3' H3'2 0.9900 . ?
C4' C5' 1.349(17) . ?
C4' C9' 1.370(14) . ?
C5' C6' 1.409(13) . ?
C5' H5' 0.9500 . ?
C6' C7' 1.378(10) . ?
C6' H6' 0.9500 . ?
C7' C8' 1.361(11) . ?
C7' H7' 0.9500 . ?
C8' C9' 1.381(8) . ?
C8' H8' 0.9500 . ?
C9' H9' 0.9500 . ?

loop_
_geom_hbond_atom_site_label_D
_geom_hbond_atom_site_label_H
_geom_hbond_atom_site_label_A
_geom_hbond_distance_DH
_geom_hbond_distance_HA
_geom_hbond_distance_DA
_geom_hbond_angle_DHA
_geom_hbond_site_symmetry_A
N1 H1N O1' 0.95 2.64 3.473(14) 146.6 1_545
N2 H2N O3 0.91 2.71 3.58(2) 161.6 1_565

loop_
_geom_torsion_atom_site_label_1
_geom_torsion_atom_site_label_2
_geom_torsion_atom_site_label_3
_geom_torsion_atom_site_label_4
_geom_torsion
_geom_torsion_site_symmetry_1
_geom_torsion_site_symmetry_2
_geom_torsion_site_symmetry_3
_geom_torsion_site_symmetry_4
_geom_torsion_publ_flag
C13 O2 C1 O1 -0.2(9) . . . . ?
C13 O2 C1 C2 -178.3(6) . . . . ?
O1 C1 C2 C12 -113.8(6) . . . . ?
O2 C1 C2 C12 64.2(6) . . . . ?
O1 C1 C2 C11 5.2(8) . . . . ?
O2 C1 C2 C11 -176.8(5) . . . . ?
O1 C1 C2 C3 127.6(6) . . . . ?
O2 C1 C2 C3 -54.4(6) . . . . ?
C1' N1 C3 C4 118.4(7) . . . . ?
C1' N1 C3 C2 -116.9(6) . . . . ?
C1 C2 C3 N1 171.8(6) . . . . ?
C12 C2 C3 N1 52.7(8) . . . . ?
C11 C2 C3 N1 -68.3(8) . . . . ?
C1 C2 C3 C4 -64.8(6) . . . . ?
C12 C2 C3 C4 176.1(5) . . . . ?
C11 C2 C3 C4 55.1(7) . . . . ?
N1 C3 C4 C5 -66.9(8) . . . . ?
C2 C3 C4 C5 168.4(6) . . . . ?
C3 C4 C5 C10 -76.4(8) . . . . ?
C3 C4 C5 C6 99.4(10) . . . . ?
C10 C5 C6 C7 -1.1(15) . . . . ?
C4 C5 C6 C7 -176.9(10) . . . . ?
C5 C6 C7 C8 3.0(18) . . . . ?
C6 C7 C8 C9 -4.5(19) . . . . ?
C7 C8 C9 C10 4.1(19) . . . . ?
C6 C5 C10 C9 0.6(14) . . . . ?
C4 C5 C10 C9 176.3(9) . . . . ?
C8 C9 C10 C5 -2.2(17) . . . . ?
C2' N2 C14 O3 -9.5(14) . . . . ?
C2' N2 C14 C15 175.2(5) . . . . ?
O3 C14 C15 C20 150.5(12) . . . . ?
N2 C14 C15 C20 -34.3(11) . . . . ?
O3 C14 C15 C16 -23.6(14) . . . . ?
N2 C14 C15 C16 151.6(7) . . . . ?
C20 C15 C16 C17 3.1(13) . . . . ?
C14 C15 C16 C17 177.5(8) . . . . ?
C15 C16 C17 C18 -4.8(13) . . . . ?
C16 C17 C18 C19 3.9(13) . . . . ?
C17 C18 C19 C20 -1.3(14) . . . . ?
C16 C15 C20 C19 -0.5(14) . . . . ?
C14 C15 C20 C19 -174.2(10) . . . . ?
C18 C19 C20 C15 -0.4(14) . . . . ?
C3 N1 C1' O1' 8.4(9) . . . . ?
C3 N1 C1' C2' -175.6(4) . . . . ?
C14 N2 C2' C1' -106.0(11) . . . . ?
C14 N2 C2' C3' 137.1(10) . . . . ?
O1' C1' C2' N2 -68.2(12) . . . . ?
N1 C1' C2' N2 115.8(10) . . . . ?
O1' C1' C2' C3' 47.5(11) . . . . ?
N1 C1' C2' C3' -128.5(9) . . . . ?
N2 C2' C3' C4' -178.8(10) . . . . ?
C1' C2' C3' C4' 66.0(14) . . . . ?
C2' C3' C4' C5' 73.0(11) . . . . ?
C2' C3' C4' C9' -107.6(12) . . . . ?
C9' C4' C5' C6' 1.3(12) . . . . ?
C3' C4' C5' C6' -179.3(7) . . . . ?
C4' C5' C6' C7' -0.8(11) . . . . ?
C5' C6' C7' C8' -0.3(10) . . . . ?
C6' C7' C8' C9' 0.8(11) . . . . ?
C5' C4' C9' C8' -0.7(12) . . . . ?
C3' C4' C9' C8' 179.9(7) . . . . ?
C7' C8' C9' C4' -0.3(11) . . . . ?

loop_
_cod_related_entry_id
_cod_related_entry_database
_cod_related_entry_code
1 ChemSpider 30658971
